data_7241279
loop_
_publ_author_name
'Sakagami, Ryoko'
'Saito, Yuuki'
'Mori, Ryuichi'
'Satake, Misa'
'Okayasu, Misaki'
'Kikkawa, Shoko'
'Hikawa, Hidemasa'
'Azumaya, Isao'

_publ_section_title
;
 Cylindrical macrocyclic compounds synthesized by connecting two
 bowl-shaped calix[3]aramide moieties: structures and chiroptical
 properties
;
_journal_issue 57
_journal_name_full 'RSC Advances'
_journal_page_first 34549
_journal_page_last 34555
_journal_paper_doi 10.1039/D0RA07060B
_journal_volume 10
_journal_year 2020
_chemical_absolute_configuration 'CHOOSE rm ad rmad syn or unk'
_chemical_formula_moiety 'C66 H51 N6 O6'
_chemical_formula_sum 'C66 H51 N6 O6'
_chemical_formula_weight 1024.17
_space_group_crystal_system orthorhombic
_space_group_IT_number 19
_space_group_name_Hall 'P 2ac 2ab'
_space_group_name_H-M_alt 'P 21 21 21'
_atom_sites_solution_hydrogens geom
_atom_sites_solution_primary direct
_atom_sites_solution_secondary difmap
_audit_update_record
;
2020-08-17 deposited with the CCDC.	2020-09-10 downloaded from the CCDC.
;
_cell_angle_alpha 90.0000
_cell_angle_beta 90.0000
_cell_angle_gamma 90.0000
_cell_formula_units_Z 4
_cell_length_a 13.94016(11)
_cell_length_b 20.05398(18)
_cell_length_c 23.6535(2)
_cell_measurement_reflns_used 20208
_cell_measurement_temperature 93
_cell_measurement_theta_max 72.27
_cell_measurement_theta_min 2.92
_cell_volume 6612.47(10)
_computing_cell_refinement 'CrysAlisPro 1.171.38.43 (Rigaku OD, 2015)'
_computing_data_collection 'CrysAlisPro 1.171.38.43 (Rigaku OD, 2015)'
_computing_data_reduction 'CrysAlisPro 1.171.38.43 (Rigaku OD, 2015)'
_computing_molecular_graphics 'CrystalStructure 4.2.2'
_computing_publication_material 'CrystalStructure 4.2.2 (Rigaku, 2016)'
_computing_structure_refinement 'SHELXL Version 2014/7 (Sheldrick, 2008)'
_computing_structure_solution 'SHELXT Version 2014/5 (Sheldrick, 2014)'
_diffrn_ambient_temperature 93
_diffrn_detector_area_resol_mean 5.811
_diffrn_measured_fraction_theta_full 0.999
_diffrn_measured_fraction_theta_max 0.999
_diffrn_measurement_device_type 'Rigaku XtaLAB P200'
_diffrn_measurement_method \w
_diffrn_radiation_type 'Cu K\a'
_diffrn_radiation_wavelength 1.54187
_diffrn_reflns_av_R_equivalents 0.0469
_diffrn_reflns_Laue_measured_fraction_full 0.999
_diffrn_reflns_Laue_measured_fraction_max 0.999
_diffrn_reflns_limit_h_max 16
_diffrn_reflns_limit_h_min -16
_diffrn_reflns_limit_k_max 19
_diffrn_reflns_limit_k_min -24
_diffrn_reflns_limit_l_max 28
_diffrn_reflns_limit_l_min -27
_diffrn_reflns_number 43644
_diffrn_reflns_point_group_measured_fraction_full 0.994
_diffrn_reflns_point_group_measured_fraction_max 0.993
_diffrn_reflns_theta_full 67.687
_diffrn_reflns_theta_max 68.243
_diffrn_reflns_theta_min 2.889
_diffrn_standards_number 0
_exptl_absorpt_coefficient_mu 0.535
_exptl_absorpt_correction_T_max 0.984
_exptl_absorpt_correction_T_min 0.531
_exptl_absorpt_correction_type multi-scan
_exptl_absorpt_process_details
;
CrysAlisPro 1.171.38.43 (Rigaku Oxford Diffraction, 2015)
Empirical absorption correction using spherical harmonics,
 implemented in SCALE3 ABSPACK scaling algorithm.
;
_exptl_crystal_colour colorless
_exptl_crystal_density_diffrn 1.029
_exptl_crystal_density_method 'not measured'
_exptl_crystal_description prism
_exptl_crystal_F_000 2148.00
_exptl_crystal_size_max 0.380
_exptl_crystal_size_mid 0.050
_exptl_crystal_size_min 0.030
_refine_diff_density_max 0.53
_refine_diff_density_min -0.24
_refine_ls_abs_structure_details
;
 Flack x determined using 4509 quotients [(I+)-(I-)]/[(I+)+(I-)]
 (Parsons, Flack and Wagner, Acta Cryst. B69 (2013) 249-259).
;
_refine_ls_abs_structure_Flack 0.25(8)
_refine_ls_extinction_method none
_refine_ls_goodness_of_fit_ref 1.042
_refine_ls_hydrogen_treatment refxyz
_refine_ls_number_parameters 712
_refine_ls_number_reflns 12030
_refine_ls_number_restraints 0
_refine_ls_R_factor_all 0.0488
_refine_ls_R_factor_gt 0.0443
_refine_ls_shift/su_max 0.000
_refine_ls_structure_factor_coef Fsqd
_refine_ls_weighting_details 'w = 1/[\s^2^(Fo^2^)+(0.0633P)^2^+1.1977P] where P=(Fo^2^+2Fc^2^)/3'
_refine_ls_weighting_scheme calc
_refine_ls_wR_factor_gt 0.1174
_refine_ls_wR_factor_ref 0.1209
_reflns_Friedel_coverage 0.810
_reflns_Friedel_fraction_full 0.987
_reflns_Friedel_fraction_max 0.987
_reflns_number_gt 10950
_reflns_number_total 12030
_reflns_threshold_expression F^2^>2.0\s(F^2^)
_cod_data_source_file d0ra07060b2.cif
_cod_data_source_block rsa039_02-1c
_cod_depositor_comments 'Adding full bibliography for 7241278--7241280.cif.'
_cod_database_code 7241279
_platon_squeeze_void_probe_radius 1.20

loop_
_space_group_symop_id
_space_group_symop_operation_xyz
1 +X,+Y,+Z
2 1/2-X,-Y,1/2+Z
3 1/2+X,1/2-Y,-Z
4 -X,1/2+Y,1/2-Z

loop_
_atom_site_label
_atom_site_type_symbol
_atom_site_fract_x
_atom_site_fract_y
_atom_site_fract_z
_atom_site_U_iso_or_equiv
_atom_site_adp_type
_atom_site_occupancy
_atom_site_site_symmetry_order
_atom_site_calc_flag
_atom_site_refinement_flags_posn
_atom_site_refinement_flags_adp
_atom_site_refinement_flags_occupancy
_atom_site_disorder_assembly
_atom_site_disorder_group
O1 O 0.57194(19) 0.2651(2) 0.68806(15) 0.0956(13) Uani 1 1 d . . . . .
O2 O 0.44684(16) 0.35191(11) 0.38944(9) 0.0483(5) Uani 1 1 d . . . . .
O3 O 0.96857(15) 0.32085(11) 0.48654(10) 0.0469(5) Uani 1 1 d . . . . .
O4 O 0.53243(15) 0.99071(11) 0.45348(9) 0.0437(5) Uani 1 1 d . . . . .
O5 O 0.5399(2) 0.95730(15) 0.77453(10) 0.0675(7) Uani 1 1 d . . . . .
O6 O 0.99625(18) 0.96185(14) 0.62794(10) 0.0622(7) Uani 1 1 d . . . . .
N1 N 0.48969(18) 0.32111(11) 0.62152(10) 0.0372(5) Uani 1 1 d . . . . .
N2 N 0.60695(18) 0.36989(12) 0.39525(10) 0.0388(5) Uani 1 1 d . . . . .
N3 N 0.89182(17) 0.34199(12) 0.56947(10) 0.0389(5) Uani 1 1 d . . . . .
N4 N 0.68297(16) 0.97227(11) 0.48614(10) 0.0360(5) Uani 1 1 d . . . . .
N5 N 0.4876(2) 0.93816(12) 0.68542(11) 0.0461(6) Uani 1 1 d . . . . .
N6 N 0.8977(2) 0.91178(16) 0.68930(11) 0.0534(7) Uani 1 1 d . . . . .
C1 C 0.6546(2) 0.35297(16) 0.64075(12) 0.0408(6) Uani 1 1 d . . . . .
C2 C 0.7315(2) 0.32781(16) 0.61016(12) 0.0414(6) Uani 1 1 d . . . . .
H2 H 0.7303 0.2833 0.5964 0.050 Uiso 1 1 calc R U . . .
C3 C 0.8116(2) 0.36921(15) 0.59984(12) 0.0374(6) Uani 1 1 d . . . . .
C4 C 0.8145(2) 0.43344(15) 0.62058(12) 0.0406(6) Uani 1 1 d . . . . .
H4 H 0.8693 0.4606 0.6142 0.049 Uiso 1 1 calc R U . . .
C5 C 0.7370(2) 0.45840(16) 0.65088(12) 0.0408(6) Uani 1 1 d . . . . .
C6 C 0.6572(2) 0.41794(17) 0.66164(12) 0.0433(7) Uani 1 1 d . . . . .
H6 H 0.6050 0.4347 0.6831 0.052 Uiso 1 1 calc R U . . .
C7 C 0.5690(2) 0.30941(17) 0.65183(13) 0.0462(7) Uani 1 1 d . . . . .
C8 C 0.4041(2) 0.27851(16) 0.62825(14) 0.0452(7) Uani 1 1 d . . . . .
H8A H 0.4106 0.2520 0.6634 0.054 Uiso 1 1 calc R U . . .
H8B H 0.4006 0.2470 0.5961 0.054 Uiso 1 1 calc R U . . .
C9 C 0.3125(2) 0.31831(19) 0.63084(15) 0.0528(8) Uani 1 1 d . . . . .
H9A H 0.2580 0.2880 0.6353 0.063 Uiso 1 1 calc R U . . .
H9B H 0.3150 0.3490 0.6631 0.063 Uiso 1 1 calc R U . . .
H9C H 0.3050 0.3439 0.5958 0.063 Uiso 1 1 calc R U . . .
C10 C 0.4902(2) 0.36919(13) 0.57600(12) 0.0365(6) Uani 1 1 d . . . . .
C11 C 0.4786(2) 0.43620(14) 0.58805(12) 0.0356(6) Uani 1 1 d . . . . .
H11 H 0.4663 0.4503 0.6257 0.043 Uiso 1 1 calc R U . . .
C12 C 0.48500(19) 0.48333(13) 0.54401(12) 0.0348(6) Uani 1 1 d . . . . .
C13 C 0.49716(18) 0.46147(13) 0.48847(12) 0.0336(6) Uani 1 1 d . . . . .
H13 H 0.4993 0.4929 0.4584 0.040 Uiso 1 1 calc R U . . .
C14 C 0.50612(19) 0.39356(13) 0.47709(12) 0.0341(6) Uani 1 1 d . . . . .
C15 C 0.5035(2) 0.34710(14) 0.52115(12) 0.0365(6) Uani 1 1 d . . . . .
H15 H 0.5109 0.3009 0.5135 0.044 Uiso 1 1 calc R U . . .
C16 C 0.5171(2) 0.37089(13) 0.41699(12) 0.0384(6) Uani 1 1 d . . . . .
C17 C 0.6217(2) 0.34782(16) 0.33612(12) 0.0440(7) Uani 1 1 d . . . . .
H17A H 0.5792 0.3094 0.3282 0.053 Uiso 1 1 calc R U . . .
H17B H 0.6889 0.3327 0.3314 0.053 Uiso 1 1 calc R U . . .
C18 C 0.6012(3) 0.40251(19) 0.29416(15) 0.0596(9) Uani 1 1 d . . . . .
H18A H 0.6118 0.3858 0.2557 0.072 Uiso 1 1 calc R U . . .
H18B H 0.5344 0.4170 0.2981 0.072 Uiso 1 1 calc R U . . .
H18C H 0.6440 0.4403 0.3014 0.072 Uiso 1 1 calc R U . . .
C19 C 0.6870(2) 0.39899(14) 0.42460(11) 0.0357(6) Uani 1 1 d . . . . .
C20 C 0.6953(2) 0.46817(14) 0.42597(11) 0.0351(6) Uani 1 1 d . . . . .
H20 H 0.6512 0.4952 0.4057 0.042 Uiso 1 1 calc R U . . .
C21 C 0.76960(19) 0.49767(14) 0.45759(11) 0.0337(6) Uani 1 1 d . . . . .
C22 C 0.83652(19) 0.45682(14) 0.48447(12) 0.0353(6) Uani 1 1 d . . . . .
H22 H 0.8887 0.4763 0.5044 0.042 Uiso 1 1 calc R U . . .
C23 C 0.82735(19) 0.38777(14) 0.48229(11) 0.0344(6) Uani 1 1 d . . . . .
C24 C 0.7518(2) 0.35843(15) 0.45252(11) 0.0368(6) Uani 1 1 d . . . . .
H24 H 0.7451 0.3113 0.4515 0.044 Uiso 1 1 calc R U . . .
C25 C 0.90080(19) 0.34705(14) 0.51282(12) 0.0362(6) Uani 1 1 d . . . . .
C26 C 0.9644(2) 0.30638(16) 0.60266(14) 0.0451(7) Uani 1 1 d . . . . .
H26A H 0.9920 0.2701 0.5794 0.054 Uiso 1 1 calc R U . . .
H26B H 0.9334 0.2858 0.6360 0.054 Uiso 1 1 calc R U . . .
C27 C 1.0430(3) 0.3515(2) 0.6220(2) 0.0755(12) Uani 1 1 d . . . . .
H27A H 1.0899 0.3258 0.6439 0.091 Uiso 1 1 calc R U . . .
H27B H 1.0748 0.3712 0.5891 0.091 Uiso 1 1 calc R U . . .
H27C H 1.0161 0.3869 0.6457 0.091 Uiso 1 1 calc R U . . .
C28 C 0.7334(2) 0.52660(17) 0.67025(13) 0.0456(7) Uani 1 1 d . . . . .
C29 C 0.7239(2) 0.58298(18) 0.68480(13) 0.0481(7) Uani 1 1 d . . . . .
C30 C 0.7158(2) 0.64979(18) 0.69924(12) 0.0449(7) Uani 1 1 d . . . . .
C31 C 0.7130(2) 0.70840(18) 0.70937(13) 0.0451(7) Uani 1 1 d . . . . .
C32 C 0.4820(2) 0.55295(14) 0.55439(12) 0.0358(6) Uani 1 1 d . . . . .
C33 C 0.4836(2) 0.61343(14) 0.55849(12) 0.0375(6) Uani 1 1 d . . . . .
C34 C 0.4873(2) 0.68096(14) 0.56234(12) 0.0383(6) Uani 1 1 d . . . . .
C35 C 0.4900(2) 0.74154(14) 0.56455(12) 0.0379(6) Uani 1 1 d . . . . .
C36 C 0.77475(19) 0.56719(15) 0.46641(12) 0.0365(6) Uani 1 1 d . . . . .
C37 C 0.78196(19) 0.62524(14) 0.48105(12) 0.0361(6) Uani 1 1 d . . . . .
C38 C 0.7911(2) 0.69004(15) 0.49856(12) 0.0388(6) Uani 1 1 d . . . . .
C39 C 0.80063(19) 0.74716(14) 0.51403(12) 0.0356(6) Uani 1 1 d . . . . .
C40 C 0.7252(3) 0.91833(17) 0.70786(12) 0.0475(7) Uani 1 1 d . . . . .
H40 H 0.7288 0.9656 0.7057 0.057 Uiso 1 1 calc R U . . .
C41 C 0.6367(2) 0.88684(15) 0.71786(11) 0.0400(6) Uani 1 1 d . . . . .
C42 C 0.6326(2) 0.81727(15) 0.72135(11) 0.0392(6) Uani 1 1 d . . . . .
H42 H 0.5734 0.7957 0.7292 0.047 Uiso 1 1 calc R U . . .
C43 C 0.7153(2) 0.77973(16) 0.71334(12) 0.0413(7) Uani 1 1 d . . . . .
C44 C 0.8037(2) 0.81101(17) 0.70496(11) 0.0423(7) Uani 1 1 d . . . . .
H44 H 0.8607 0.7853 0.7019 0.051 Uiso 1 1 calc R U . . .
C45 C 0.8075(2) 0.87979(17) 0.70113(12) 0.0439(7) Uani 1 1 d . . . . .
C46 C 0.9631(3) 0.9272(2) 0.73607(16) 0.0663(11) Uani 1 1 d . . . . .
H46A H 0.9263 0.9276 0.7719 0.080 Uiso 1 1 calc R U . A 1
H46B H 0.9900 0.9723 0.7303 0.080 Uiso 1 1 calc R U . A 1
C47 C 1.0479(6) 0.8760(5) 0.7416(3) 0.068(2) Uani 0.5 1 d . . P B 1
H47A H 1.0890 0.8888 0.7734 0.081 Uiso 1 1 calc R U . B 1
H47B H 1.0219 0.8312 0.7482 0.081 Uiso 1 1 calc R U . B 1
H47C H 1.0856 0.8760 0.7066 0.081 Uiso 1 1 calc R U . B 1
C48 C 0.9234(2) 0.92942(16) 0.63668(13) 0.0427(7) Uani 1 1 d . . . . .
C49 C 0.86051(19) 0.90519(14) 0.58958(11) 0.0346(6) Uani 1 1 d . . . . .
C50 C 0.86172(19) 0.83825(14) 0.57450(12) 0.0345(6) Uani 1 1 d . . . . .
H50 H 0.9011 0.8078 0.5947 0.041 Uiso 1 1 calc R U . . .
C51 C 0.80501(19) 0.81552(14) 0.52962(11) 0.0336(6) Uani 1 1 d . . . . .
C52 C 0.74908(18) 0.86115(13) 0.49942(11) 0.0330(6) Uani 1 1 d . . . . .
H52 H 0.7130 0.8467 0.4676 0.040 Uiso 1 1 calc R U . . .
C53 C 0.74634(18) 0.92750(13) 0.51599(11) 0.0331(5) Uani 1 1 d . . . . .
C54 C 0.80220(19) 0.95027(14) 0.56067(12) 0.0354(6) Uani 1 1 d . . . . .
H54 H 0.8007 0.9959 0.5714 0.042 Uiso 1 1 calc R U . . .
C55 C 0.7249(2) 1.01948(17) 0.44572(15) 0.0486(8) Uani 1 1 d . . . . .
H55A H 0.7854 1.0374 0.4615 0.058 Uiso 1 1 calc R U . . .
H55B H 0.6802 1.0573 0.4404 0.058 Uiso 1 1 calc R U . . .
C56 C 0.7452(3) 0.9880(2) 0.38941(16) 0.0657(10) Uani 1 1 d . . . . .
H56A H 0.7731 1.0213 0.3639 0.079 Uiso 1 1 calc R U . . .
H56B H 0.7905 0.9511 0.3944 0.079 Uiso 1 1 calc R U . . .
H56C H 0.6853 0.9710 0.3732 0.079 Uiso 1 1 calc R U . . .
C57 C 0.58696(19) 0.96216(13) 0.48684(12) 0.0341(6) Uani 1 1 d . . . . .
C58 C 0.54895(18) 0.91849(13) 0.53354(11) 0.0326(5) Uani 1 1 d . . . . .
C59 C 0.53007(18) 0.85115(14) 0.52459(11) 0.0335(5) Uani 1 1 d . . . . .
H59 H 0.5382 0.8320 0.4882 0.040 Uiso 1 1 calc R U . . .
C60 C 0.49867(19) 0.81178(13) 0.57040(11) 0.0346(6) Uani 1 1 d . . . . .
C61 C 0.4818(2) 0.84137(14) 0.62260(12) 0.0396(6) Uani 1 1 d . . . . .
H61 H 0.4562 0.8157 0.6528 0.048 Uiso 1 1 calc R U . . .
C62 C 0.5022(2) 0.90784(15) 0.63044(12) 0.0394(6) Uani 1 1 d . . . . .
C63 C 0.5367(2) 0.94726(14) 0.58647(12) 0.0362(6) Uani 1 1 d . . . . .
H63 H 0.5517 0.9929 0.5926 0.043 Uiso 1 1 calc R U . . .
C64 C 0.4021(3) 0.97983(18) 0.69149(15) 0.0563(9) Uani 1 1 d . . . . .
H64A H 0.3997 1.0124 0.6601 0.068 Uiso 1 1 calc R U . . .
H64B H 0.4061 1.0050 0.7274 0.068 Uiso 1 1 calc R U . . .
C65 C 0.3111(3) 0.9383(2) 0.69119(16) 0.0724(12) Uani 1 1 d . . . . .
H65A H 0.2554 0.9677 0.6953 0.087 Uiso 1 1 calc R U . . .
H65B H 0.3065 0.9139 0.6554 0.087 Uiso 1 1 calc R U . . .
H65C H 0.3128 0.9065 0.7227 0.087 Uiso 1 1 calc R U . . .
C66 C 0.5500(2) 0.92970(15) 0.72786(13) 0.0441(7) Uani 1 1 d . . . . .
C90 C 0.9188(8) 0.9778(6) 0.7601(9) 0.157(8) Uani 0.5 1 d . . P B 2
H66 H 0.9560 0.9931 0.7927 0.236 Uiso 1 1 calc R U . B 2
H67 H 0.9124 1.0142 0.7327 0.236 Uiso 1 1 calc R U . B 2
H68 H 0.8549 0.9636 0.7726 0.236 Uiso 1 1 calc R U . B 2

loop_
_atom_site_aniso_label
_atom_site_aniso_U_11
_atom_site_aniso_U_22
_atom_site_aniso_U_33
_atom_site_aniso_U_23
_atom_site_aniso_U_13
_atom_site_aniso_U_12
O1 0.0445(14) 0.134(3) 0.108(2) 0.089(2) -0.0059(14) -0.0008(16)
O2 0.0483(12) 0.0471(12) 0.0494(12) -0.0049(10) -0.0202(10) -0.0053(10)
O3 0.0408(11) 0.0461(11) 0.0538(12) -0.0100(10) 0.0005(9) 0.0102(9)
O4 0.0344(10) 0.0531(12) 0.0437(11) 0.0093(9) 0.0008(8) 0.0054(9)
O5 0.0761(17) 0.0871(18) 0.0393(12) -0.0207(12) 0.0163(12) -0.0015(15)
O6 0.0563(14) 0.0843(17) 0.0461(12) 0.0072(12) -0.0043(11) -0.0358(13)
N1 0.0428(13) 0.0305(11) 0.0381(12) 0.0056(9) -0.0032(10) -0.0059(10)
N2 0.0411(13) 0.0408(13) 0.0343(12) -0.0087(10) -0.0071(10) 0.0018(10)
N3 0.0338(12) 0.0398(13) 0.0432(13) 0.0008(10) -0.0028(10) 0.0047(10)
N4 0.0307(11) 0.0343(12) 0.0429(12) 0.0078(10) 0.0001(10) -0.0010(9)
N5 0.0626(16) 0.0394(13) 0.0363(13) -0.0045(10) 0.0136(12) 0.0063(12)
N6 0.0503(16) 0.0738(19) 0.0359(13) 0.0088(13) -0.0039(11) -0.0246(14)
C1 0.0386(15) 0.0521(17) 0.0317(13) 0.0048(12) -0.0048(11) 0.0029(13)
C2 0.0396(15) 0.0472(17) 0.0373(14) 0.0037(12) -0.0066(12) 0.0011(13)
C3 0.0342(13) 0.0424(16) 0.0358(14) 0.0044(12) -0.0031(11) 0.0000(12)
C4 0.0389(14) 0.0457(16) 0.0372(14) 0.0002(12) -0.0088(11) 0.0032(13)
C5 0.0417(15) 0.0488(17) 0.0319(14) 0.0003(12) -0.0031(11) 0.0033(13)
C6 0.0387(15) 0.0580(19) 0.0331(14) 0.0060(13) -0.0043(11) 0.0035(14)
C7 0.0390(16) 0.0567(19) 0.0430(16) 0.0136(14) 0.0043(12) 0.0031(14)
C8 0.0491(17) 0.0399(16) 0.0468(17) 0.0020(13) -0.0026(13) -0.0118(14)
C9 0.0412(16) 0.062(2) 0.0555(19) 0.0138(16) -0.0051(14) -0.0125(15)
C10 0.0364(14) 0.0323(13) 0.0408(14) 0.0062(11) -0.0072(11) -0.0064(11)
C11 0.0344(13) 0.0350(14) 0.0375(14) 0.0040(11) -0.0092(11) -0.0007(11)
C12 0.0312(13) 0.0305(13) 0.0426(15) 0.0031(11) -0.0073(11) 0.0000(11)
C13 0.0301(13) 0.0323(13) 0.0385(14) 0.0021(11) -0.0060(10) -0.0019(10)
C14 0.0323(13) 0.0312(13) 0.0387(14) 0.0004(11) -0.0059(11) -0.0031(10)
C15 0.0372(14) 0.0312(13) 0.0410(14) -0.0022(11) -0.0059(11) -0.0011(11)
C16 0.0446(16) 0.0295(13) 0.0411(15) -0.0021(11) -0.0126(12) -0.0008(12)
C17 0.0502(17) 0.0468(17) 0.0350(14) -0.0135(13) -0.0060(12) 0.0056(14)
C18 0.086(3) 0.054(2) 0.0392(17) -0.0001(14) 0.0028(16) 0.0084(19)
C19 0.0360(14) 0.0391(15) 0.0320(13) -0.0055(11) -0.0028(11) -0.0045(12)
C20 0.0364(14) 0.0364(14) 0.0326(13) -0.0004(11) -0.0006(11) 0.0024(11)
C21 0.0323(13) 0.0375(14) 0.0313(13) -0.0010(11) 0.0021(10) 0.0004(11)
C22 0.0311(13) 0.0399(15) 0.0349(13) 0.0001(11) 0.0014(10) 0.0001(11)
C23 0.0308(13) 0.0395(14) 0.0329(13) -0.0043(11) 0.0019(10) 0.0010(11)
C24 0.0364(14) 0.0374(15) 0.0367(14) -0.0059(11) -0.0006(11) 0.0033(12)
C25 0.0332(13) 0.0312(13) 0.0441(15) -0.0054(12) -0.0010(11) 0.0009(11)
C26 0.0389(15) 0.0424(16) 0.0540(18) 0.0114(14) -0.0037(13) 0.0065(13)
C27 0.059(2) 0.065(2) 0.103(3) 0.012(2) -0.041(2) -0.0007(19)
C28 0.0431(16) 0.056(2) 0.0378(15) -0.0022(14) -0.0041(12) 0.0082(14)
C29 0.0489(17) 0.055(2) 0.0402(16) 0.0003(14) 0.0005(13) 0.0021(15)
C30 0.0407(16) 0.056(2) 0.0382(15) -0.0033(14) 0.0017(12) -0.0009(14)
C31 0.0390(16) 0.058(2) 0.0383(15) -0.0039(14) 0.0048(12) -0.0045(14)
C32 0.0363(14) 0.0360(16) 0.0352(14) 0.0015(11) -0.0051(11) -0.0010(11)
C33 0.0379(14) 0.0354(15) 0.0393(14) 0.0020(11) -0.0035(11) 0.0014(11)
C34 0.0418(15) 0.0377(16) 0.0354(14) -0.0003(11) -0.0036(11) 0.0005(12)
C35 0.0392(15) 0.0341(15) 0.0403(15) 0.0010(11) -0.0040(12) 0.0022(12)
C36 0.0303(12) 0.0435(17) 0.0358(14) -0.0009(12) 0.0000(10) -0.0022(11)
C37 0.0324(13) 0.0372(16) 0.0386(14) -0.0001(12) -0.0023(11) 0.0010(11)
C38 0.0339(14) 0.0403(17) 0.0421(15) 0.0018(12) 0.0018(11) -0.0013(12)
C39 0.0321(13) 0.0362(15) 0.0385(14) 0.0015(12) 0.0012(11) -0.0006(11)
C40 0.061(2) 0.0485(17) 0.0327(14) 0.0007(12) 0.0066(13) -0.0179(16)
C41 0.0495(16) 0.0460(16) 0.0246(13) -0.0046(11) 0.0085(11) -0.0107(13)
C42 0.0423(15) 0.0437(16) 0.0316(13) -0.0031(12) 0.0070(11) -0.0122(13)
C43 0.0431(15) 0.0517(18) 0.0292(13) -0.0015(12) 0.0033(11) -0.0066(13)
C44 0.0445(16) 0.0540(18) 0.0286(13) 0.0022(12) 0.0016(11) -0.0080(14)
C45 0.0422(16) 0.0591(19) 0.0303(13) 0.0032(13) -0.0026(11) -0.0130(14)
C46 0.063(2) 0.090(3) 0.0464(19) 0.0020(19) -0.0102(16) -0.026(2)
C47 0.056(4) 0.101(6) 0.047(4) 0.000(4) -0.026(3) -0.010(4)
C48 0.0383(15) 0.0511(18) 0.0387(15) 0.0065(13) -0.0002(12) -0.0091(13)
C49 0.0305(12) 0.0402(15) 0.0331(13) 0.0018(11) 0.0043(10) -0.0046(11)
C50 0.0301(12) 0.0355(14) 0.0379(14) 0.0063(11) 0.0020(10) -0.0013(11)
C51 0.0289(12) 0.0344(14) 0.0375(14) 0.0001(11) 0.0044(10) -0.0021(11)
C52 0.0286(12) 0.0333(14) 0.0371(14) -0.0008(11) 0.0008(10) -0.0030(10)
C53 0.0294(12) 0.0341(14) 0.0358(13) 0.0029(11) 0.0030(10) 0.0008(10)
C54 0.0312(13) 0.0350(14) 0.0399(14) -0.0016(11) 0.0035(11) -0.0038(11)
C55 0.0352(15) 0.0522(19) 0.0586(19) 0.0204(15) 0.0032(13) -0.0020(14)
C56 0.053(2) 0.090(3) 0.055(2) 0.025(2) 0.0086(17) -0.0052(19)
C57 0.0301(13) 0.0340(14) 0.0383(14) 0.0000(11) 0.0018(11) 0.0049(11)
C58 0.0267(12) 0.0324(13) 0.0386(14) 0.0017(11) -0.0013(10) 0.0022(10)
C59 0.0292(12) 0.0364(14) 0.0350(13) -0.0023(11) 0.0013(10) 0.0005(11)
C60 0.0333(13) 0.0337(13) 0.0368(14) 0.0009(11) -0.0034(11) 0.0013(11)
C61 0.0443(15) 0.0384(15) 0.0362(14) 0.0020(12) 0.0033(12) 0.0046(13)
C62 0.0440(15) 0.0390(15) 0.0352(14) -0.0039(11) 0.0057(12) 0.0048(12)
C63 0.0362(14) 0.0330(13) 0.0393(14) 0.0000(11) 0.0031(11) 0.0022(11)
C64 0.076(2) 0.0489(19) 0.0436(17) 0.0019(14) 0.0153(16) 0.0252(18)
C65 0.077(3) 0.098(3) 0.0432(19) 0.001(2) 0.0076(18) 0.030(2)
C66 0.0570(18) 0.0396(16) 0.0357(15) -0.0013(12) 0.0114(13) -0.0096(14)
C90 0.051(6) 0.078(7) 0.34(3) 0.075(12) -0.016(10) -0.006(5)

loop_
_atom_type_symbol
_atom_type_description
_atom_type_scat_dispersion_real
_atom_type_scat_dispersion_imag
_atom_type_scat_source
C C 0.0181 0.0091
;
International Tables for Crystallography
(Vol. C, Tables 4.2.6.8 and 6.1.1.4)
;
H H 0.0000 0.0000
;
International Tables for Crystallography
(Vol. C, Table 6.1.1.4)
;
N N 0.0311 0.0180
;
International Tables for Crystallography
(Vol. C, Tables 4.2.6.8 and 6.1.1.4)
;
O O 0.0492 0.0322
;
International Tables for Crystallography
(Vol. C, Tables 4.2.6.8 and 6.1.1.4)
;

loop_
_geom_angle_atom_site_label_1
_geom_angle_atom_site_label_2
_geom_angle_atom_site_label_3
_geom_angle
_geom_angle_site_symmetry_1
_geom_angle_site_symmetry_3
_geom_angle_publ_flag
C7 N1 C10 120.8(2) . . ?
C7 N1 C8 120.5(2) . . ?
C10 N1 C8 118.1(2) . . ?
C16 N2 C19 121.9(2) . . ?
C16 N2 C17 119.4(2) . . ?
C19 N2 C17 118.0(2) . . ?
C25 N3 C3 122.7(2) . . ?
C25 N3 C26 120.3(2) . . ?
C3 N3 C26 117.0(2) . . ?
C57 N4 C53 120.4(2) . . ?
C57 N4 C55 119.9(2) . . ?
C53 N4 C55 118.4(2) . . ?
C66 N5 C62 121.9(3) . . ?
C66 N5 C64 121.9(3) . . ?
C62 N5 C64 116.2(3) . . ?
C48 N6 C45 122.1(3) . . ?
C48 N6 C46 118.5(3) . . ?
C45 N6 C46 119.4(3) . . ?
C2 C1 C6 120.3(3) . . ?
C2 C1 C7 119.5(3) . . ?
C6 C1 C7 120.2(3) . . ?
C1 C2 C3 119.1(3) . . ?
C1 C2 H2 120.4 . . ?
C3 C2 H2 120.4 . . ?
C4 C3 C2 120.7(3) . . ?
C4 C3 N3 120.7(3) . . ?
C2 C3 N3 118.6(3) . . ?
C3 C4 C5 119.8(3) . . ?
C3 C4 H4 120.1 . . ?
C5 C4 H4 120.1 . . ?
C4 C5 C6 120.2(3) . . ?
C4 C5 C28 122.2(3) . . ?
C6 C5 C28 117.6(3) . . ?
C1 C6 C5 119.9(3) . . ?
C1 C6 H6 120.1 . . ?
C5 C6 H6 120.1 . . ?
O1 C7 N1 121.7(3) . . ?
O1 C7 C1 120.8(3) . . ?
N1 C7 C1 117.4(3) . . ?
N1 C8 C9 112.5(3) . . ?
N1 C8 H8A 109.1 . . ?
C9 C8 H8A 109.1 . . ?
N1 C8 H8B 109.1 . . ?
C9 C8 H8B 109.1 . . ?
H8A C8 H8B 107.8 . . ?
C8 C9 H9A 109.5 . . ?
C8 C9 H9B 109.5 . . ?
H9A C9 H9B 109.5 . . ?
C8 C9 H9C 109.5 . . ?
H9A C9 H9C 109.5 . . ?
H9B C9 H9C 109.5 . . ?
C11 C10 C15 121.3(3) . . ?
C11 C10 N1 119.6(3) . . ?
C15 C10 N1 119.0(2) . . ?
C10 C11 C12 119.5(3) . . ?
C10 C11 H11 120.3 . . ?
C12 C11 H11 120.3 . . ?
C13 C12 C11 119.5(2) . . ?
C13 C12 C32 118.4(2) . . ?
C11 C12 C32 122.0(3) . . ?
C14 C13 C12 120.0(2) . . ?
C14 C13 H13 120.0 . . ?
C12 C13 H13 120.0 . . ?
C13 C14 C15 120.3(3) . . ?
C13 C14 C16 119.2(2) . . ?
C15 C14 C16 120.5(2) . . ?
C10 C15 C14 119.3(3) . . ?
C10 C15 H15 120.4 . . ?
C14 C15 H15 120.4 . . ?
O2 C16 N2 121.9(3) . . ?
O2 C16 C14 120.8(3) . . ?
N2 C16 C14 117.3(2) . . ?
N2 C17 C18 112.2(3) . . ?
N2 C17 H17A 109.2 . . ?
C18 C17 H17A 109.2 . . ?
N2 C17 H17B 109.2 . . ?
C18 C17 H17B 109.2 . . ?
H17A C17 H17B 107.9 . . ?
C17 C18 H18A 109.5 . . ?
C17 C18 H18B 109.5 . . ?
H18A C18 H18B 109.5 . . ?
C17 C18 H18C 109.5 . . ?
H18A C18 H18C 109.5 . . ?
H18B C18 H18C 109.5 . . ?
C24 C19 C20 121.4(3) . . ?
C24 C19 N2 119.9(3) . . ?
C20 C19 N2 118.7(3) . . ?
C19 C20 C21 119.5(3) . . ?
C19 C20 H20 120.3 . . ?
C21 C20 H20 120.3 . . ?
C22 C21 C20 119.2(3) . . ?
C22 C21 C36 118.6(3) . . ?
C20 C21 C36 122.1(3) . . ?
C23 C22 C21 120.4(3) . . ?
C23 C22 H22 119.8 . . ?
C21 C22 H22 119.8 . . ?
C22 C23 C24 120.5(3) . . ?
C22 C23 C25 117.6(2) . . ?
C24 C23 C25 122.0(2) . . ?
C19 C24 C23 119.0(3) . . ?
C19 C24 H24 120.5 . . ?
C23 C24 H24 120.5 . . ?
O3 C25 N3 122.2(3) . . ?
O3 C25 C23 120.5(3) . . ?
N3 C25 C23 117.2(2) . . ?
N3 C26 C27 112.1(3) . . ?
N3 C26 H26A 109.2 . . ?
C27 C26 H26A 109.2 . . ?
N3 C26 H26B 109.2 . . ?
C27 C26 H26B 109.2 . . ?
H26A C26 H26B 107.9 . . ?
C26 C27 H27A 109.5 . . ?
C26 C27 H27B 109.5 . . ?
H27A C27 H27B 109.5 . . ?
C26 C27 H27C 109.5 . . ?
H27A C27 H27C 109.5 . . ?
H27B C27 H27C 109.5 . . ?
C29 C28 C5 175.4(3) . . ?
C28 C29 C30 176.9(4) . . ?
C31 C30 C29 176.1(3) . . ?
C30 C31 C43 171.6(3) . . ?
C33 C32 C12 173.9(3) . . ?
C32 C33 C34 178.7(3) . . ?
C35 C34 C33 178.6(3) . . ?
C34 C35 C60 175.6(3) . . ?
C37 C36 C21 171.8(3) . . ?
C36 C37 C38 178.7(3) . . ?
C39 C38 C37 179.0(3) . . ?
C38 C39 C51 175.3(3) . . ?
C45 C40 C41 119.6(3) . . ?
C45 C40 H40 120.2 . . ?
C41 C40 H40 120.2 . . ?
C42 C41 C40 119.6(3) . . ?
C42 C41 C66 121.9(3) . . ?
C40 C41 C66 118.4(3) . . ?
C43 C42 C41 119.9(3) . . ?
C43 C42 H42 120.1 . . ?
C41 C42 H42 120.1 . . ?
C42 C43 C44 120.5(3) . . ?
C42 C43 C31 122.1(3) . . ?
C44 C43 C31 117.3(3) . . ?
C45 C44 C43 119.4(3) . . ?
C45 C44 H44 120.3 . . ?
C43 C44 H44 120.3 . . ?
C44 C45 C40 120.9(3) . . ?
C44 C45 N6 119.4(3) . . ?
C40 C45 N6 119.7(3) . . ?
C90 C46 N6 101.3(8) . . ?
N6 C46 C47 113.2(4) . . ?
N6 C46 H46A 108.9 . . ?
C47 C46 H46A 108.9 . . ?
N6 C46 H46B 108.9 . . ?
C47 C46 H46B 108.9 . . ?
H46A C46 H46B 107.8 . . ?
C46 C47 H47A 109.5 . . ?
C46 C47 H47B 109.5 . . ?
H47A C47 H47B 109.5 . . ?
C46 C47 H47C 109.5 . . ?
H47A C47 H47C 109.5 . . ?
H47B C47 H47C 109.5 . . ?
O6 C48 N6 121.2(3) . . ?
O6 C48 C49 122.2(3) . . ?
N6 C48 C49 116.6(3) . . ?
C50 C49 C54 120.5(3) . . ?
C50 C49 C48 119.8(3) . . ?
C54 C49 C48 119.7(3) . . ?
C49 C50 C51 120.2(3) . . ?
C49 C50 H50 119.9 . . ?
C51 C50 H50 119.9 . . ?
C52 C51 C50 119.3(2) . . ?
C52 C51 C39 118.3(2) . . ?
C50 C51 C39 122.4(2) . . ?
C53 C52 C51 119.9(2) . . ?
C53 C52 H52 120.0 . . ?
C51 C52 H52 120.0 . . ?
C52 C53 C54 120.9(2) . . ?
C52 C53 N4 118.4(2) . . ?
C54 C53 N4 120.7(2) . . ?
C53 C54 C49 119.1(3) . . ?
C53 C54 H54 120.4 . . ?
C49 C54 H54 120.4 . . ?
N4 C55 C56 112.5(3) . . ?
N4 C55 H55A 109.1 . . ?
C56 C55 H55A 109.1 . . ?
N4 C55 H55B 109.1 . . ?
C56 C55 H55B 109.1 . . ?
H55A C55 H55B 107.8 . . ?
C55 C56 H56A 109.5 . . ?
C55 C56 H56B 109.5 . . ?
H56A C56 H56B 109.5 . . ?
C55 C56 H56C 109.5 . . ?
H56A C56 H56C 109.5 . . ?
H56B C56 H56C 109.5 . . ?
O4 C57 N4 122.1(3) . . ?
O4 C57 C58 121.4(2) . . ?
N4 C57 C58 116.4(2) . . ?
C63 C58 C59 121.1(3) . . ?
C63 C58 C57 117.6(2) . . ?
C59 C58 C57 121.3(2) . . ?
C58 C59 C60 119.0(2) . . ?
C58 C59 H59 120.5 . . ?
C60 C59 H59 120.5 . . ?
C61 C60 C59 119.7(3) . . ?
C61 C60 C35 119.7(3) . . ?
C59 C60 C35 120.4(3) . . ?
C62 C61 C60 119.9(3) . . ?
C62 C61 H61 120.0 . . ?
C60 C61 H61 120.0 . . ?
C61 C62 C63 121.4(3) . . ?
C61 C62 N5 119.9(3) . . ?
C63 C62 N5 118.7(3) . . ?
C58 C63 C62 118.7(3) . . ?
C58 C63 H63 120.7 . . ?
C62 C63 H63 120.7 . . ?
N5 C64 C65 111.6(3) . . ?
N5 C64 H64A 109.3 . . ?
C65 C64 H64A 109.3 . . ?
N5 C64 H64B 109.3 . . ?
C65 C64 H64B 109.3 . . ?
H64A C64 H64B 108.0 . . ?
C64 C65 H65A 109.5 . . ?
C64 C65 H65B 109.5 . . ?
H65A C65 H65B 109.5 . . ?
C64 C65 H65C 109.5 . . ?
H65A C65 H65C 109.5 . . ?
H65B C65 H65C 109.5 . . ?
O5 C66 N5 122.5(3) . . ?
O5 C66 C41 119.0(3) . . ?
N5 C66 C41 118.5(2) . . ?
C46 C90 H66 109.5 . . ?
C46 C90 H67 109.5 . . ?
H66 C90 H67 109.5 . . ?
C46 C90 H68 109.5 . . ?
H66 C90 H68 109.5 . . ?
H67 C90 H68 109.5 . . ?

loop_
_geom_bond_atom_site_label_1
_geom_bond_atom_site_label_2
_geom_bond_distance
_geom_bond_site_symmetry_2
_geom_bond_publ_flag
O1 C7 1.235(4) . ?
O2 C16 1.236(3) . ?
O3 C25 1.247(4) . ?
O4 C57 1.236(3) . ?
O5 C66 1.243(4) . ?
O6 C48 1.224(4) . ?
N1 C7 1.338(4) . ?
N1 C10 1.445(4) . ?
N1 C8 1.476(4) . ?
N2 C16 1.354(4) . ?
N2 C19 1.438(4) . ?
N2 C17 1.481(4) . ?
N3 C25 1.350(4) . ?
N3 C3 1.437(4) . ?
N3 C26 1.466(4) . ?
N4 C57 1.354(4) . ?
N4 C53 1.444(3) . ?
N4 C55 1.467(4) . ?
N5 C66 1.338(4) . ?
N5 C62 1.450(4) . ?
N5 C64 1.463(4) . ?
N6 C48 1.343(4) . ?
N6 C45 1.438(4) . ?
N6 C46 1.467(4) . ?
C1 C2 1.388(4) . ?
C1 C6 1.394(5) . ?
C1 C7 1.502(4) . ?
C2 C3 1.413(4) . ?
C2 H2 0.9500 . ?
C3 C4 1.379(4) . ?
C4 C5 1.389(4) . ?
C4 H4 0.9500 . ?
C5 C6 1.400(5) . ?
C5 C28 1.443(5) . ?
C6 H6 0.9500 . ?
C8 C9 1.507(5) . ?
C8 H8A 0.9900 . ?
C8 H8B 0.9900 . ?
C9 H9A 0.9800 . ?
C9 H9B 0.9800 . ?
C9 H9C 0.9800 . ?
C10 C11 1.383(4) . ?
C10 C15 1.384(4) . ?
C11 C12 1.409(4) . ?
C11 H11 0.9500 . ?
C12 C13 1.395(4) . ?
C12 C32 1.418(4) . ?
C13 C14 1.394(4) . ?
C13 H13 0.9500 . ?
C14 C15 1.398(4) . ?
C14 C16 1.500(4) . ?
C15 H15 0.9500 . ?
C17 C18 1.506(5) . ?
C17 H17A 0.9900 . ?
C17 H17B 0.9900 . ?
C18 H18A 0.9800 . ?
C18 H18B 0.9800 . ?
C18 H18C 0.9800 . ?
C19 C24 1.383(4) . ?
C19 C20 1.393(4) . ?
C20 C21 1.408(4) . ?
C20 H20 0.9500 . ?
C21 C22 1.395(4) . ?
C21 C36 1.412(4) . ?
C22 C23 1.392(4) . ?
C22 H22 0.9500 . ?
C23 C24 1.397(4) . ?
C23 C25 1.496(4) . ?
C24 H24 0.9500 . ?
C26 C27 1.493(5) . ?
C26 H26A 0.9900 . ?
C26 H26B 0.9900 . ?
C27 H27A 0.9800 . ?
C27 H27B 0.9800 . ?
C27 H27C 0.9800 . ?
C28 C29 1.189(5) . ?
C29 C30 1.387(5) . ?
C30 C31 1.200(5) . ?
C31 C43 1.434(5) . ?
C32 C33 1.217(4) . ?
C33 C34 1.358(4) . ?
C34 C35 1.216(4) . ?
C35 C60 1.421(4) . ?
C36 C37 1.219(4) . ?
C37 C38 1.370(4) . ?
C38 C39 1.210(4) . ?
C39 C51 1.421(4) . ?
C40 C45 1.393(5) . ?
C40 C41 1.406(4) . ?
C40 H40 0.9500 . ?
C41 C42 1.399(4) . ?
C41 C66 1.502(5) . ?
C42 C43 1.390(5) . ?
C42 H42 0.9500 . ?
C43 C44 1.397(4) . ?
C44 C45 1.383(5) . ?
C44 H44 0.9500 . ?
C46 C90 1.317(16) . ?
C46 C47 1.570(9) . ?
C46 H46A 0.9900 . ?
C46 H46B 0.9900 . ?
C47 H47A 0.9800 . ?
C47 H47B 0.9800 . ?
C47 H47C 0.9800 . ?
C48 C49 1.498(4) . ?
C49 C50 1.389(4) . ?
C49 C54 1.395(4) . ?
C50 C51 1.400(4) . ?
C50 H50 0.9500 . ?
C51 C52 1.398(4) . ?
C52 C53 1.388(4) . ?
C52 H52 0.9500 . ?
C53 C54 1.390(4) . ?
C54 H54 0.9500 . ?
C55 C56 1.501(6) . ?
C55 H55A 0.9900 . ?
C55 H55B 0.9900 . ?
C56 H56A 0.9800 . ?
C56 H56B 0.9800 . ?
C56 H56C 0.9800 . ?
C57 C58 1.506(4) . ?
C58 C63 1.389(4) . ?
C58 C59 1.392(4) . ?
C59 C60 1.410(4) . ?
C59 H59 0.9500 . ?
C60 C61 1.390(4) . ?
C61 C62 1.375(4) . ?
C61 H61 0.9500 . ?
C62 C63 1.392(4) . ?
C63 H63 0.9500 . ?
C64 C65 1.517(7) . ?
C64 H64A 0.9900 . ?
C64 H64B 0.9900 . ?
C65 H65A 0.9800 . ?
C65 H65B 0.9800 . ?
C65 H65C 0.9800 . ?
C90 H66 0.9800 . ?
C90 H67 0.9800 . ?
C90 H68 0.9800 . ?

loop_
_geom_torsion_atom_site_label_1
_geom_torsion_atom_site_label_2
_geom_torsion_atom_site_label_3
_geom_torsion_atom_site_label_4
_geom_torsion
_geom_torsion_site_symmetry_1
_geom_torsion_site_symmetry_2
_geom_torsion_site_symmetry_3
_geom_torsion_site_symmetry_4
_geom_torsion_publ_flag
C6 C1 C2 C3 -0.9(4) . . . . ?
C7 C1 C2 C3 179.8(3) . . . . ?
C1 C2 C3 C4 1.1(4) . . . . ?
C1 C2 C3 N3 178.3(2) . . . . ?
C25 N3 C3 C4 -90.4(3) . . . . ?
C26 N3 C3 C4 91.0(3) . . . . ?
C25 N3 C3 C2 92.4(3) . . . . ?
C26 N3 C3 C2 -86.3(3) . . . . ?
C2 C3 C4 C5 -1.5(4) . . . . ?
N3 C3 C4 C5 -178.6(3) . . . . ?
C3 C4 C5 C6 1.7(4) . . . . ?
C3 C4 C5 C28 -175.7(3) . . . . ?
C2 C1 C6 C5 1.1(4) . . . . ?
C7 C1 C6 C5 -179.6(3) . . . . ?
C4 C5 C6 C1 -1.5(4) . . . . ?
C28 C5 C6 C1 176.0(3) . . . . ?
C10 N1 C7 O1 -174.6(4) . . . . ?
C8 N1 C7 O1 -3.5(5) . . . . ?
C10 N1 C7 C1 6.2(4) . . . . ?
C8 N1 C7 C1 177.3(3) . . . . ?
C2 C1 C7 O1 76.2(5) . . . . ?
C6 C1 C7 O1 -103.1(4) . . . . ?
C2 C1 C7 N1 -104.6(3) . . . . ?
C6 C1 C7 N1 76.1(4) . . . . ?
C7 N1 C8 C9 136.4(3) . . . . ?
C10 N1 C8 C9 -52.3(4) . . . . ?
C7 N1 C10 C11 -82.6(4) . . . . ?
C8 N1 C10 C11 106.1(3) . . . . ?
C7 N1 C10 C15 96.6(3) . . . . ?
C8 N1 C10 C15 -74.7(4) . . . . ?
C15 C10 C11 C12 -3.1(4) . . . . ?
N1 C10 C11 C12 176.1(2) . . . . ?
C10 C11 C12 C13 3.9(4) . . . . ?
C10 C11 C12 C32 -174.5(3) . . . . ?
C11 C12 C13 C14 -2.2(4) . . . . ?
C32 C12 C13 C14 176.2(2) . . . . ?
C12 C13 C14 C15 -0.4(4) . . . . ?
C12 C13 C14 C16 178.7(2) . . . . ?
C11 C10 C15 C14 0.5(4) . . . . ?
N1 C10 C15 C14 -178.7(2) . . . . ?
C13 C14 C15 C10 1.2(4) . . . . ?
C16 C14 C15 C10 -177.9(3) . . . . ?
C19 N2 C16 O2 172.7(3) . . . . ?
C17 N2 C16 O2 2.3(4) . . . . ?
C19 N2 C16 C14 -9.7(4) . . . . ?
C17 N2 C16 C14 179.9(2) . . . . ?
C13 C14 C16 O2 -96.2(3) . . . . ?
C15 C14 C16 O2 82.8(4) . . . . ?
C13 C14 C16 N2 86.1(3) . . . . ?
C15 C14 C16 N2 -94.8(3) . . . . ?
C16 N2 C17 C18 81.3(4) . . . . ?
C19 N2 C17 C18 -89.5(3) . . . . ?
C16 N2 C19 C24 103.2(3) . . . . ?
C17 N2 C19 C24 -86.3(3) . . . . ?
C16 N2 C19 C20 -74.4(4) . . . . ?
C17 N2 C19 C20 96.2(3) . . . . ?
C24 C19 C20 C21 -1.7(4) . . . . ?
N2 C19 C20 C21 175.8(2) . . . . ?
C19 C20 C21 C22 3.4(4) . . . . ?
C19 C20 C21 C36 -171.9(3) . . . . ?
C20 C21 C22 C23 -3.0(4) . . . . ?
C36 C21 C22 C23 172.5(3) . . . . ?
C21 C22 C23 C24 0.9(4) . . . . ?
C21 C22 C23 C25 -179.1(2) . . . . ?
C20 C19 C24 C23 -0.5(4) . . . . ?
N2 C19 C24 C23 -177.9(2) . . . . ?
C22 C23 C24 C19 0.9(4) . . . . ?
C25 C23 C24 C19 -179.2(3) . . . . ?
C3 N3 C25 O3 -176.9(3) . . . . ?
C26 N3 C25 O3 1.7(4) . . . . ?
C3 N3 C25 C23 5.2(4) . . . . ?
C26 N3 C25 C23 -176.2(3) . . . . ?
C22 C23 C25 O3 -100.0(3) . . . . ?
C24 C23 C25 O3 80.0(4) . . . . ?
C22 C23 C25 N3 77.9(3) . . . . ?
C24 C23 C25 N3 -102.0(3) . . . . ?
C25 N3 C26 C27 90.1(4) . . . . ?
C3 N3 C26 C27 -91.2(4) . . . . ?
C45 C40 C41 C42 0.5(4) . . . . ?
C45 C40 C41 C66 177.0(3) . . . . ?
C40 C41 C42 C43 -1.8(4) . . . . ?
C66 C41 C42 C43 -178.2(3) . . . . ?
C41 C42 C43 C44 3.6(4) . . . . ?
C41 C42 C43 C31 -172.0(3) . . . . ?
C42 C43 C44 C45 -4.0(4) . . . . ?
C31 C43 C44 C45 171.7(3) . . . . ?
C43 C44 C45 C40 2.7(4) . . . . ?
C43 C44 C45 N6 -176.5(3) . . . . ?
C41 C40 C45 C44 -1.0(4) . . . . ?
C41 C40 C45 N6 178.2(3) . . . . ?
C48 N6 C45 C44 95.7(4) . . . . ?
C46 N6 C45 C44 -85.7(4) . . . . ?
C48 N6 C45 C40 -83.5(4) . . . . ?
C46 N6 C45 C40 95.1(4) . . . . ?
C48 N6 C46 C90 105.4(7) . . . . ?
C45 N6 C46 C90 -73.3(7) . . . . ?
C48 N6 C46 C47 -80.1(5) . . . . ?
C45 N6 C46 C47 101.3(5) . . . . ?
C45 N6 C48 O6 173.4(3) . . . . ?
C46 N6 C48 O6 -5.2(6) . . . . ?
C45 N6 C48 C49 -8.9(5) . . . . ?
C46 N6 C48 C49 172.5(3) . . . . ?
O6 C48 C49 C50 105.4(4) . . . . ?
N6 C48 C49 C50 -72.3(4) . . . . ?
O6 C48 C49 C54 -73.7(4) . . . . ?
N6 C48 C49 C54 108.6(3) . . . . ?
C54 C49 C50 C51 0.7(4) . . . . ?
C48 C49 C50 C51 -178.4(2) . . . . ?
C49 C50 C51 C52 1.5(4) . . . . ?
C49 C50 C51 C39 -177.3(3) . . . . ?
C50 C51 C52 C53 -3.4(4) . . . . ?
C39 C51 C52 C53 175.5(2) . . . . ?
C51 C52 C53 C54 3.2(4) . . . . ?
C51 C52 C53 N4 -176.0(2) . . . . ?
C57 N4 C53 C52 62.3(4) . . . . ?
C55 N4 C53 C52 -104.8(3) . . . . ?
C57 N4 C53 C54 -116.9(3) . . . . ?
C55 N4 C53 C54 76.0(3) . . . . ?
C52 C53 C54 C49 -1.0(4) . . . . ?
N4 C53 C54 C49 178.2(2) . . . . ?
C50 C49 C54 C53 -0.9(4) . . . . ?
C48 C49 C54 C53 178.1(2) . . . . ?
C57 N4 C55 C56 -86.0(4) . . . . ?
C53 N4 C55 C56 81.2(3) . . . . ?
C53 N4 C57 O4 -165.5(3) . . . . ?
C55 N4 C57 O4 1.4(4) . . . . ?
C53 N4 C57 C58 19.3(4) . . . . ?
C55 N4 C57 C58 -173.8(3) . . . . ?
O4 C57 C58 C63 -95.0(3) . . . . ?
N4 C57 C58 C63 80.2(3) . . . . ?
O4 C57 C58 C59 87.3(3) . . . . ?
N4 C57 C58 C59 -97.5(3) . . . . ?
C63 C58 C59 C60 -0.4(4) . . . . ?
C57 C58 C59 C60 177.2(2) . . . . ?
C58 C59 C60 C61 3.7(4) . . . . ?
C58 C59 C60 C35 -172.3(3) . . . . ?
C59 C60 C61 C62 -4.6(4) . . . . ?
C35 C60 C61 C62 171.5(3) . . . . ?
C60 C61 C62 C63 2.1(4) . . . . ?
C60 C61 C62 N5 -177.9(3) . . . . ?
C66 N5 C62 C61 78.1(4) . . . . ?
C64 N5 C62 C61 -103.2(3) . . . . ?
C66 N5 C62 C63 -101.9(3) . . . . ?
C64 N5 C62 C63 76.7(4) . . . . ?
C59 C58 C63 C62 -2.0(4) . . . . ?
C57 C58 C63 C62 -179.7(2) . . . . ?
C61 C62 C63 C58 1.1(4) . . . . ?
N5 C62 C63 C58 -178.8(3) . . . . ?
C66 N5 C64 C65 -111.0(4) . . . . ?
C62 N5 C64 C65 70.4(3) . . . . ?
C62 N5 C66 O5 177.5(3) . . . . ?
C64 N5 C66 O5 -1.1(5) . . . . ?
C62 N5 C66 C41 -0.6(4) . . . . ?
C64 N5 C66 C41 -179.2(3) . . . . ?
C42 C41 C66 O5 100.1(4) . . . . ?
C40 C41 C66 O5 -76.3(4) . . . . ?
C42 C41 C66 N5 -81.7(4) . . . . ?
C40 C41 C66 N5 101.9(3) . . . . ?

loop_
_platon_squeeze_void_nr
_platon_squeeze_void_average_x
_platon_squeeze_void_average_y
_platon_squeeze_void_average_z
_platon_squeeze_void_volume
_platon_squeeze_void_count_electrons
_platon_squeeze_void_content
1 -0.237 0.173 0.751 415 107 ' '
2 0.263 0.327 0.249 415 106 ' '
3 0.237 0.673 0.749 415 107 ' '
4 -0.263 0.827 0.251 415 106 ' '
